data_2217301
loop_
_publ_author_name
'Peng Liang'

_publ_section_title
;
 A cocrystal of pyridine-2,4-dicarboxylic acid and serine
;
_journal_coeditor_code SJ2422
_journal_issue 1
_journal_name_full 'Acta Crystallographica Section E'
_journal_page_first o43
_journal_page_last o43
_journal_paper_doi 10.1107/S160053680706240X
_journal_volume 64
_journal_year 2008
_chemical_formula_iupac 'C7 H5 N O4, C3 H7 N O3'
_chemical_formula_moiety 'C7 H5 N O4, C3 H7 N O3'
_chemical_formula_sum 'C10 H12 N2 O7'
_chemical_formula_weight 272.22
_chemical_name_systematic
;
pyridine-2,4-dicarboxylic acid--serine (1/1)
;
_space_group_IT_number 1
_symmetry_cell_setting triclinic
_symmetry_space_group_name_Hall 'P 1'
_symmetry_space_group_name_H-M 'P 1'
_atom_sites_solution_hydrogens geom
_atom_sites_solution_primary direct
_atom_sites_solution_secondary difmap
_audit_creation_method SHELXL-97
_cell_angle_alpha 81.273(3)
_cell_angle_beta 87.060(3)
_cell_angle_gamma 86.247(3)
_cell_formula_units_Z 1
_cell_length_a 4.4941(13)
_cell_length_b 6.4512(18)
_cell_length_c 10.123(3)
_cell_measurement_reflns_used 1233
_cell_measurement_temperature 298(2)
_cell_measurement_theta_max 27.8
_cell_measurement_theta_min 2.7
_cell_volume 289.21(14)
_computing_cell_refinement 'SAINT (Bruker, 1998)'
_computing_data_collection 'SMART (Bruker, 1998)'
_computing_data_reduction 'SAINT (Bruker, 1998)'
_computing_molecular_graphics 'SHELXTL (Bruker, 1998)'
_computing_publication_material 'SHELXTL (Bruker, 1998)'
_computing_structure_refinement 'SHELXL97 (Sheldrick, 1997)'
_computing_structure_solution 'SHELXS97 (Sheldrick, 1997)'
_diffrn_ambient_temperature 298(2)
_diffrn_measured_fraction_theta_full 0.966
_diffrn_measured_fraction_theta_max 0.966
_diffrn_measurement_device_type 'Bruker SMART CCD area-detector'
_diffrn_measurement_method '\w scans'
_diffrn_radiation_monochromator graphite
_diffrn_radiation_source 'fine-focus sealed tube'
_diffrn_radiation_type MoK\a
_diffrn_radiation_wavelength 0.71073
_diffrn_reflns_av_R_equivalents 0.0208
_diffrn_reflns_av_sigmaI/netI 0.0313
_diffrn_reflns_limit_h_max 5
_diffrn_reflns_limit_h_min -5
_diffrn_reflns_limit_k_max 8
_diffrn_reflns_limit_k_min -8
_diffrn_reflns_limit_l_max 13
_diffrn_reflns_limit_l_min -13
_diffrn_reflns_number 2493
_diffrn_reflns_theta_full 27.50
_diffrn_reflns_theta_max 27.50
_diffrn_reflns_theta_min 2.04
_diffrn_standards_number 0
_exptl_absorpt_coefficient_mu 0.135
_exptl_absorpt_correction_T_max 0.9607
_exptl_absorpt_correction_T_min 0.9519
_exptl_absorpt_correction_type multi-scan
_exptl_absorpt_process_details '(SADABS; Sheldrick, 1996)'
_exptl_crystal_colour colorless
_exptl_crystal_density_diffrn 1.563
_exptl_crystal_density_method 'not measured'
_exptl_crystal_description block
_exptl_crystal_F_000 142
_exptl_crystal_size_max 0.37
_exptl_crystal_size_mid 0.33
_exptl_crystal_size_min 0.30
_refine_diff_density_max 0.243
_refine_diff_density_min -0.248
_refine_ls_extinction_method none
_refine_ls_goodness_of_fit_ref 1.045
_refine_ls_hydrogen_treatment mixed
_refine_ls_matrix_type full
_refine_ls_number_parameters 184
_refine_ls_number_reflns 1287
_refine_ls_number_restraints 9
_refine_ls_restrained_S_all 1.041
_refine_ls_R_factor_all 0.0386
_refine_ls_R_factor_gt 0.0361
_refine_ls_shift/su_max <0.001
_refine_ls_shift/su_mean <0.001
_refine_ls_structure_factor_coef Fsqd
_refine_ls_weighting_details 'calc w=1/[\s^2^(Fo^2^)+(0.0577P)^2^+0.0060P] where P=(Fo^2^+2Fc^2^)/3'
_refine_ls_weighting_scheme calc
_refine_ls_wR_factor_gt 0.0874
_refine_ls_wR_factor_ref 0.0895
_reflns_number_gt 1202
_reflns_number_total 1287
_reflns_threshold_expression I>2\s(I)
_cod_data_source_file sj2422.cif
_cod_data_source_block I
_cod_original_cell_volume 289.22(14)
_cod_database_code 2217301
_cod_database_fobs_code 2217301

loop_
_symmetry_equiv_pos_as_xyz
'x, y, z'

loop_
_atom_site_type_symbol
_atom_site_label
_atom_site_fract_x
_atom_site_fract_y
_atom_site_fract_z
_atom_site_U_iso_or_equiv
_atom_site_adp_type
_atom_site_calc_flag
_atom_site_refinement_flags
_atom_site_occupancy
O O1 1.0517(4) 0.0560(3) 0.0626(2) 0.0334(5) Uani d . 1
H H1 1.1822 -0.0201 0.0317 0.050 Uiso calc R 1
O O2 0.9510(4) -0.2405(3) 0.1977(2) 0.0356(5) Uani d . 1
O O3 0.1493(6) -0.2074(3) 0.5583(2) 0.0516(7) Uani d . 1
O O4 -0.0519(5) 0.1089(3) 0.5859(2) 0.0434(6) Uani d . 1
H H4 -0.1431 0.0430 0.6491 0.065 Uiso calc R 1
O O5 0.4623(4) 0.7963(3) 0.9831(2) 0.0337(5) Uani d . 1
O O6 0.5883(5) 0.9761(3) 0.7854(2) 0.0359(5) Uani d . 1
O O7 0.4881(4) 0.3780(3) 0.8451(2) 0.0377(5) Uani d . 1
H H7 0.4986 0.2569 0.8290 0.057 Uiso calc R 1
N N1 0.6382(5) 0.2780(3) 0.1903(2) 0.0293(5) Uani d . 1
N N2 0.9518(5) 0.5231(3) 0.9729(2) 0.0269(5) Uani d D 1
C C1 0.6767(6) 0.0717(4) 0.2350(3) 0.0249(5) Uani d . 1
C C2 0.5179(6) -0.0277(4) 0.3443(3) 0.0271(5) Uani d . 1
H H2 0.5490 -0.1714 0.3717 0.033 Uiso calc R 1
C C3 0.3112(6) 0.0908(4) 0.4122(3) 0.0270(5) Uani d . 1
C C4 0.2762(6) 0.3039(4) 0.3694(3) 0.0327(6) Uani d . 1
H H4A 0.1446 0.3884 0.4148 0.039 Uiso calc R 1
C C5 0.4416(6) 0.3894(4) 0.2573(3) 0.0333(6) Uani d . 1
H H5 0.4132 0.5326 0.2274 0.040 Uiso calc R 1
C C6 0.9072(6) -0.0535(4) 0.1629(3) 0.0261(5) Uani d . 1
C C7 0.1307(6) -0.0215(4) 0.5278(3) 0.0320(6) Uani d . 1
C C8 0.6098(5) 0.8204(4) 0.8753(3) 0.0236(5) Uani d . 1
C C9 0.8388(5) 0.6435(4) 0.8475(3) 0.0253(5) Uani d . 1
H H9 1.0081 0.7073 0.7955 0.030 Uiso calc R 1
C C10 0.7075(6) 0.4937(4) 0.7658(3) 0.0329(6) Uani d . 1
H H10A 0.6184 0.5730 0.6870 0.039 Uiso calc R 1
H H10B 0.8645 0.3982 0.7367 0.039 Uiso calc R 1
H H2A 0.826(7) 0.433(5) 1.017(4) 0.080 Uiso d D 1
H H2B 1.120(5) 0.448(5) 0.955(4) 0.080 Uiso d D 1
H H2C 0.998(9) 0.607(6) 1.031(4) 0.080 Uiso d D 1

loop_
_atom_site_aniso_label
_atom_site_aniso_U_11
_atom_site_aniso_U_22
_atom_site_aniso_U_33
_atom_site_aniso_U_12
_atom_site_aniso_U_13
_atom_site_aniso_U_23
O1 0.0327(10) 0.0268(10) 0.0373(11) 0.0043(8) 0.0169(8) -0.0029(8)
O2 0.0397(11) 0.0250(10) 0.0390(11) 0.0046(8) 0.0125(8) -0.0022(8)
O3 0.0690(16) 0.0327(12) 0.0461(14) 0.0018(10) 0.0271(12) 0.0043(10)
O4 0.0507(13) 0.0357(12) 0.0398(12) 0.0011(9) 0.0226(10) -0.0022(10)
O5 0.0320(10) 0.0297(10) 0.0364(11) 0.0046(7) 0.0156(8) -0.0036(8)
O6 0.0460(11) 0.0237(10) 0.0335(10) 0.0063(8) 0.0135(8) 0.0015(8)
O7 0.0352(11) 0.0269(10) 0.0526(13) -0.0027(8) 0.0124(9) -0.0153(9)
N1 0.0300(12) 0.0222(11) 0.0337(12) 0.0017(9) 0.0082(9) -0.0023(9)
N2 0.0275(11) 0.0197(11) 0.0317(11) 0.0013(8) 0.0099(9) -0.0024(8)
C1 0.0227(11) 0.0253(12) 0.0262(12) 0.0008(9) 0.0023(10) -0.0043(10)
C2 0.0315(13) 0.0224(12) 0.0259(12) 0.0014(9) 0.0043(10) -0.0015(10)
C3 0.0272(13) 0.0301(13) 0.0234(12) -0.0022(10) 0.0034(10) -0.0041(10)
C4 0.0319(14) 0.0282(14) 0.0359(14) 0.0054(11) 0.0112(12) -0.0056(12)
C5 0.0363(15) 0.0224(13) 0.0390(15) 0.0027(11) 0.0090(12) -0.0031(11)
C6 0.0255(12) 0.0243(13) 0.0282(14) 0.0005(10) 0.0053(10) -0.0058(10)
C7 0.0346(15) 0.0335(16) 0.0254(14) 0.0007(12) 0.0087(11) -0.0014(11)
C8 0.0239(11) 0.0189(11) 0.0280(12) -0.0015(8) 0.0049(10) -0.0050(9)
C9 0.0243(12) 0.0229(12) 0.0261(12) 0.0019(9) 0.0122(10) -0.0009(9)
C10 0.0372(14) 0.0279(14) 0.0341(14) 0.0000(11) 0.0089(11) -0.0104(11)

loop_
_atom_type_symbol
_atom_type_description
_atom_type_scat_dispersion_real
_atom_type_scat_dispersion_imag
_atom_type_scat_source
C C 0.0033 0.0000 'International Tables Vol C Tables 4.2.6.8 and 6.1.1.4'
H H 0.0000 0.0000 'International Tables Vol C Tables 4.2.6.8 and 6.1.1.4'
N N 0.0061 0.0000 'International Tables Vol C Tables 4.2.6.8 and 6.1.1.4'
O O 0.0106 0.0000 'International Tables Vol C Tables 4.2.6.8 and 6.1.1.4'

loop_
_geom_angle_atom_site_label_1
_geom_angle_atom_site_label_2
_geom_angle_atom_site_label_3
_geom_angle
C6 O1 H1 109.5
C7 O4 H4 109.5
C10 O7 H7 109.5
C5 N1 C1 117.4(2)
C9 N2 H2A 115(3)
C9 N2 H2B 110(3)
H2A N2 H2B 107(2)
C9 N2 H2C 112(3)
H2A N2 H2C 106(2)
H2B N2 H2C 107(2)
N1 C1 C2 123.1(2)
N1 C1 C6 117.7(2)
C2 C1 C6 119.3(2)
C1 C2 C3 118.7(2)
C1 C2 H2 120.6
C3 C2 H2 120.6
C4 C3 C2 118.7(2)
C4 C3 C7 123.3(2)
C2 C3 C7 118.1(2)
C3 C4 C5 118.6(2)
C3 C4 H4A 120.7
C5 C4 H4A 120.7
N1 C5 C4 123.6(2)
N1 C5 H5 118.2
C4 C5 H5 118.2
O2 C6 O1 124.4(2)
O2 C6 C1 120.9(2)
O1 C6 C1 114.7(2)
O3 C7 O4 125.2(3)
O3 C7 C3 122.6(3)
O4 C7 C3 112.2(2)
O5 C8 O6 126.1(2)
O5 C8 C9 117.8(2)
O6 C8 C9 116.2(2)
N2 C9 C10 109.4(2)
N2 C9 C8 111.60(19)
C10 C9 C8 111.4(2)
N2 C9 H9 108.1
C10 C9 H9 108.1
C8 C9 H9 108.1
O7 C10 C9 109.5(2)
O7 C10 H10A 109.8
C9 C10 H10A 109.8
O7 C10 H10B 109.8
C9 C10 H10B 109.8
H10A C10 H10B 108.2

loop_
_geom_bond_atom_site_label_1
_geom_bond_atom_site_label_2
_geom_bond_distance
O1 C6 1.315(3)
O1 H1 0.8200
O2 C6 1.211(3)
O3 C7 1.191(4)
O4 C7 1.318(4)
O4 H4 0.8200
O5 C8 1.242(3)
O6 C8 1.251(3)
O7 C10 1.417(3)
O7 H7 0.8200
N1 C5 1.327(4)
N1 C1 1.342(3)
N2 C9 1.479(3)
N2 H2A 0.89(3)
N2 H2B 0.90(3)
N2 H2C 0.90(4)
C1 C2 1.381(3)
C1 C6 1.500(3)
C2 C3 1.386(3)
C2 H2 0.9300
C3 C4 1.378(4)
C3 C7 1.508(4)
C4 C5 1.386(4)
C4 H4A 0.9300
C5 H5 0.9300
C8 C9 1.535(3)
C9 C10 1.528(4)
C9 H9 0.9800
C10 H10A 0.9700
C10 H10B 0.9700

loop_
_geom_hbond_atom_site_label_D
_geom_hbond_atom_site_label_H
_geom_hbond_atom_site_label_A
_geom_hbond_site_symmetry_A
_geom_hbond_distance_DH
_geom_hbond_distance_HA
_geom_hbond_distance_DA
_geom_hbond_angle_DHA
O1 H1 O5 1_644 0.82 1.77 2.590(3) 173.3
O4 H4 O6 1_445 0.82 1.81 2.598(3) 161.8
O7 H7 O6 1_545 0.82 1.94 2.754(3) 171.2
N2 H2A N1 1_556 0.89(3) 2.05(2) 2.872(3) 152(4)
N2 H2A O1 1_556 0.89(3) 2.55(4) 3.023(3) 113(3)
N2 H2B O7 1_655 0.90(3) 2.01(2) 2.848(3) 155(4)
N2 H2C O2 1_566 0.90(4) 2.07(4) 2.925(3) 158(4)
N2 H2C O5 1_655 0.90(4) 2.48(4) 2.998(3) 117(3)

loop_
_cod_related_entry_id
_cod_related_entry_database
_cod_related_entry_code
1 ChemSpider 21195713
